data_7037379
loop_
_publ_author_name
'Delaunay, W.'
'Sz\>ucs, R'
'Pascal, S.'
'Mocanu, A.'
'Bouit, P.-A.'
'Nyul\'aszi, L'
'Hissler, M.'

_publ_section_title
;
 Synthesis and electronic properties of polycyclic aromatic hydrocarbons
 doped with phosphorus and sulfur.
;
_journal_issue 5
_journal_name_full 'Dalton transactions (Cambridge, England : 2003)'
_journal_page_first 1896
_journal_page_last 1903
_journal_paper_doi 10.1039/c5dt04154f
_journal_volume 45
_journal_year 2016
_chemical_absolute_configuration ad
_chemical_compound_source 'synthesis as described'
_chemical_formula_moiety '2(C30 H17 P S3)'
_chemical_formula_sum 'C60 H34 P2 S6'
_chemical_formula_weight 1009.17
_chemical_name_systematic
;
 ?
;
_space_group_crystal_system monoclinic
_space_group_IT_number 4
_space_group_name_Hall 'P 2yb'
_space_group_name_H-M_alt 'P 1 21 1'
_symmetry_space_group_name_Hall 'P 2yb'
_symmetry_space_group_name_H-M 'P 1 21 1'
_atom_sites_solution_hydrogens geom
_audit_update_record
;
2015-10-08 deposited with the CCDC.
2015-11-18 downloaded from the CCDC.
;
_cell_angle_alpha 90
_cell_angle_beta 100.192(2)
_cell_angle_gamma 90
_cell_formula_units_Z 2
_cell_length_a 10.3219(4)
_cell_length_b 14.7114(5)
_cell_length_c 15.3878(6)
_cell_measurement_reflns_used 8742
_cell_measurement_temperature 150(2)
_cell_measurement_theta_max 27.48
_cell_measurement_theta_min 2.44
_cell_measurement_wavelength 0.71073
_cell_volume 2299.76(15)
_computing_cell_refinement 'Bruker APEX2 (Bruker, 2014)'
_computing_data_collection 'Bruker APEX2 (Bruker, 2014)'
_computing_data_reduction 'Bruker APEX2 (Bruker, 2014)'
_computing_molecular_graphics 'Ortep-3 for Windows (Farrugia, 1997)'
_computing_publication_material 'CRYSCALc (T. Roisnel, local program, 2015)'
_computing_structure_refinement 'SHELXL-2014/7 (Sheldrick, 2014)'
_computing_structure_solution 'SIR97 (Altomare et al., 1999)'
_diffrn_ambient_temperature 150(2)
_diffrn_detector 'CCD plate'
_diffrn_measured_fraction_theta_full 0.992
_diffrn_measured_fraction_theta_max 0.993
_diffrn_measurement_device_type 'APEXII, Bruker-AXS'
_diffrn_measurement_method 'CCD rotation images, thin slices'
_diffrn_radiation_monochromator graphite
_diffrn_radiation_probe x-ray
_diffrn_radiation_source 'fine-focus sealed tube'
_diffrn_radiation_type MoK\a
_diffrn_radiation_wavelength 0.71073
_diffrn_reflns_av_R_equivalents 0.0395
_diffrn_reflns_av_unetI/netI 0.0584
_diffrn_reflns_limit_h_max 13
_diffrn_reflns_limit_h_min -13
_diffrn_reflns_limit_k_max 19
_diffrn_reflns_limit_k_min -18
_diffrn_reflns_limit_l_max 19
_diffrn_reflns_limit_l_min -19
_diffrn_reflns_number 18324
_diffrn_reflns_theta_full 25.242
_diffrn_reflns_theta_max 27.492
_diffrn_reflns_theta_min 2.950
_exptl_absorpt_coefficient_mu 0.411
_exptl_absorpt_correction_T_max 0.986
_exptl_absorpt_correction_T_min 0.840
_exptl_absorpt_correction_type multi-scan
_exptl_absorpt_process_details
;
  [Sheldrick, G.M. (2014). SADABS Bruker AXS Inc., Madison, Wisconsin, USA]
;
_exptl_crystal_colour orange
_exptl_crystal_density_diffrn 1.457
_exptl_crystal_description board
_exptl_crystal_F_000 1040
_exptl_crystal_size_max 0.480
_exptl_crystal_size_mid 0.100
_exptl_crystal_size_min 0.035
_refine_diff_density_max 1.420
_refine_diff_density_min -0.498
_refine_diff_density_rms 0.073
_refine_ls_abs_structure_details
;
Refined as an inversion twin.
;
_refine_ls_abs_structure_Flack 0.63(12)
_refine_ls_extinction_method none
_refine_ls_goodness_of_fit_ref 1.028
_refine_ls_hydrogen_treatment constr
_refine_ls_matrix_type full
_refine_ls_number_parameters 616
_refine_ls_number_reflns 10239
_refine_ls_number_restraints 1
_refine_ls_restrained_S_all 1.027
_refine_ls_R_factor_all 0.0779
_refine_ls_R_factor_gt 0.0567
_refine_ls_shift/su_max 0.001
_refine_ls_shift/su_mean 0.000
_refine_ls_structure_factor_coef Fsqd
_refine_ls_weighting_details 'w=1/[\s^2^(Fo^2^)+(0.0841P)^2^+1.6534P] where P=(Fo^2^+2Fc^2^)/3'
_refine_ls_weighting_scheme calc
_refine_ls_wR_factor_gt 0.1405
_refine_ls_wR_factor_ref 0.1559
_reflns_number_gt 8282
_reflns_number_total 10239
_reflns_threshold_expression >2sigma(I)
_cod_data_source_file c5dt04154f2.cif
_cod_data_source_block WD169
_cod_depositor_comments
;
The following automatic conversions were performed:

'_space_group_crystal_system' value 'Monoclinic' changed to
'monoclinic' according to
/usr/data/users/saulius/crontab/automatic-downloads/rss-feeds/RSC/lib/dictionaries/cif_core.dic
dictionary named 'cif_core.dic' version 2.4.2 from 2011-04-26.

Automatic conversion script
Id: cif_fix_values 4268 2015-11-12 08:31:59Z antanas 

 Adding full bibliography for 7037378--7037380.cif.
;
_cod_database_code 7037379

loop_
_space_group_symop_operation_xyz
'x, y, z'
'-x, y+1/2, -z'

loop_
_atom_site_label
_atom_site_type_symbol
_atom_site_fract_x
_atom_site_fract_y
_atom_site_fract_z
_atom_site_U_iso_or_equiv
_atom_site_adp_type
_atom_site_occupancy
_atom_site_symmetry_multiplicity
_atom_site_calc_flag
_atom_site_refinement_flags
_atom_site_disorder_assembly
_atom_site_disorder_group
P1 P 0.11033(15) 0.25064(11) 0.96599(10) 0.0329(3) Uani 1 1 d . . .
S1 S 0.1791(2) 0.37337(14) 0.99044(16) 0.0625(6) Uani 1 1 d . . .
S2 S -0.22152(14) 0.29722(10) 0.64785(10) 0.0326(3) Uani 1 1 d . . .
C1 C -0.0144(6) 0.2207(5) 1.0303(4) 0.0410(15) Uani 1 1 d . . .
C2 C -0.0813(8) 0.2906(7) 1.0650(4) 0.064(2) Uani 1 1 d . . .
H2 H -0.0564 0.3519 1.0576 0.076 Uiso 1 1 calc R U .
C3 C -0.1816(10) 0.2725(11) 1.1095(5) 0.088(4) Uani 1 1 d . . .
H3 H -0.2271 0.3201 1.1331 0.105 Uiso 1 1 calc R U .
C4 C -0.2153(8) 0.1813(12) 1.1191(5) 0.090(5) Uani 1 1 d . . .
H4 H -0.2859 0.1679 1.1492 0.108 Uiso 1 1 calc R U .
C5 C -0.1511(8) 0.1106(9) 1.0873(5) 0.073(3) Uani 1 1 d . . .
H5 H -0.1754 0.0494 1.0958 0.088 Uiso 1 1 calc R U .
C6 C -0.0471(6) 0.1313(6) 1.0411(4) 0.0498(19) Uani 1 1 d . . .
H6 H -0.0007 0.0839 1.0180 0.060 Uiso 1 1 calc R U .
C7 C 0.2284(5) 0.1579(4) 0.9726(4) 0.0292(12) Uani 1 1 d . . .
C8A C 0.3143(6) 0.1364(5) 1.0563(4) 0.0399(15) Uani 0.497(11) 1 d . . P
C9A C 0.3918(7) 0.1988(6) 1.1097(4) 0.0504(18) Uani 0.497(11) 1 d . . P
H9A H 0.3970 0.2608 1.0935 0.060 Uiso 0.497(11) 1 calc R U P
C10A C 0.4711(4) 0.1592(4) 1.1996(3) 0.0863(19) Uani 0.497(11) 1 d . . P
H10A H 0.5311 0.1896 1.2441 0.104 Uiso 0.497(11) 1 calc R U P
S11A S 0.4243(3) 0.0554(3) 1.1963(2) 0.0656(14) Uani 0.497(11) 1 d . . P
C12A C 0.3217(9) 0.0527(7) 1.0996(6) 0.066(2) Uani 0.497(11) 1 d . . P
H12A H 0.2738 0.0002 1.0767 0.079 Uiso 0.497(11) 1 calc R U P
C8B C 0.3143(6) 0.1364(5) 1.0563(4) 0.0399(15) Uani 0.503(11) 1 d . . P
C9B C 0.3918(7) 0.1988(6) 1.1097(4) 0.0504(18) Uani 0.503(11) 1 d . . P
H9B H 0.3970 0.2608 1.0935 0.060 Uiso 0.503(11) 1 calc R U P
S10B S 0.4711(4) 0.1592(4) 1.1996(3) 0.0863(19) Uani 0.503(11) 1 d . . P
C11B C 0.4243(3) 0.0554(3) 1.1963(2) 0.0656(14) Uani 0.503(11) 1 d . . P
H11B H 0.4485 0.0082 1.2381 0.079 Uiso 0.503(11) 1 calc R U P
C12B C 0.3217(9) 0.0527(7) 1.0996(6) 0.066(2) Uani 0.503(11) 1 d . . P
H12B H 0.2738 0.0002 1.0767 0.079 Uiso 0.503(11) 1 calc R U P
C13 C 0.2199(5) 0.1207(4) 0.8896(3) 0.0256(11) Uani 1 1 d . . .
C14 C 0.3046(5) 0.0509(3) 0.8597(3) 0.0258(11) Uani 1 1 d . . .
C15 C 0.4178(6) 0.0169(4) 0.9152(4) 0.0401(14) Uani 1 1 d . . .
H15 H 0.4394 0.0384 0.9742 0.048 Uiso 1 1 calc R U .
C16 C 0.4973(6) -0.0465(5) 0.8858(5) 0.0432(16) Uani 1 1 d . . .
H16 H 0.5711 -0.0702 0.9249 0.052 Uiso 1 1 calc R U .
C17 C 0.4700(7) -0.0756(4) 0.8000(5) 0.0441(16) Uani 1 1 d . . .
H17 H 0.5248 -0.1198 0.7798 0.053 Uiso 1 1 calc R U .
C18 C 0.3643(6) -0.0413(4) 0.7432(4) 0.0347(13) Uani 1 1 d . . .
H18 H 0.3486 -0.0609 0.6834 0.042 Uiso 1 1 calc R U .
C19 C 0.2787(6) 0.0220(3) 0.7707(4) 0.0265(11) Uani 1 1 d . . .
C20 C 0.1649(5) 0.0577(4) 0.7074(3) 0.0255(11) Uani 1 1 d . . .
C21 C 0.1337(6) 0.0297(4) 0.6209(4) 0.0347(13) Uani 1 1 d . . .
H21 H 0.1852 -0.0165 0.6004 0.042 Uiso 1 1 calc R U .
C22 C 0.0274(6) 0.0675(4) 0.5619(4) 0.0348(12) Uani 1 1 d . . .
H22 H 0.0089 0.0467 0.5025 0.042 Uiso 1 1 calc R U .
C23 C -0.0490(6) 0.1333(4) 0.5888(3) 0.0287(12) Uani 1 1 d . . .
H23 H -0.1214 0.1574 0.5486 0.034 Uiso 1 1 calc R U .
C24 C -0.0207(5) 0.1659(3) 0.6762(3) 0.0233(10) Uani 1 1 d . . .
C25 C 0.0866(5) 0.1272(3) 0.7355(3) 0.0224(10) Uani 1 1 d . . .
C26 C 0.1137(5) 0.1589(4) 0.8235(3) 0.0231(10) Uani 1 1 d . . .
C27 C 0.0429(5) 0.2281(3) 0.8527(3) 0.0236(10) Uani 1 1 d . . .
C28 C -0.0611(5) 0.2705(4) 0.7956(4) 0.0259(11) Uani 1 1 d . . .
C29 C -0.1418(6) 0.3458(4) 0.8092(4) 0.0363(13) Uani 1 1 d . . .
H29 H -0.1341 0.3778 0.8635 0.044 Uiso 1 1 calc R U .
C30 C -0.2309(6) 0.3670(4) 0.7362(4) 0.0398(14) Uani 1 1 d . . .
H30 H -0.2923 0.4154 0.7340 0.048 Uiso 1 1 calc R U .
C31 C -0.0931(5) 0.2372(3) 0.7088(3) 0.0239(10) Uani 1 1 d . . .
P11 P 0.49241(13) 0.06769(9) 0.50337(8) 0.0239(3) Uani 1 1 d . . .
S21 S 0.45330(17) -0.06011(10) 0.47561(11) 0.0401(4) Uani 1 1 d . . .
S22 S 0.80971(17) 0.03687(12) 0.82813(10) 0.0426(4) Uani 1 1 d . . .
C51 C 0.6078(5) 0.1185(4) 0.4409(3) 0.0246(11) Uani 1 1 d . . .
C52 C 0.6827(6) 0.0652(4) 0.3941(3) 0.0325(12) Uani 1 1 d . . .
H52 H 0.6709 0.0012 0.3912 0.039 Uiso 1 1 calc R U .
C53 C 0.7756(7) 0.1068(5) 0.3512(4) 0.0393(14) Uani 1 1 d . . .
H53 H 0.8265 0.0708 0.3185 0.047 Uiso 1 1 calc R U .
C54 C 0.7940(7) 0.1993(5) 0.3560(4) 0.0408(15) Uani 1 1 d . . .
H54 H 0.8587 0.2269 0.3277 0.049 Uiso 1 1 calc R U .
C55 C 0.7187(6) 0.2523(4) 0.4019(4) 0.0350(13) Uani 1 1 d . . .
H55 H 0.7308 0.3164 0.4047 0.042 Uiso 1 1 calc R U .
C56 C 0.6254(6) 0.2121(4) 0.4441(4) 0.0294(12) Uani 1 1 d . . .
H56 H 0.5732 0.2487 0.4753 0.035 Uiso 1 1 calc R U .
C57 C 0.3572(5) 0.1484(4) 0.4947(3) 0.0251(10) Uani 1 1 d . . .
C58A C 0.2706(6) 0.1588(4) 0.4075(4) 0.0320(12) Uani 0.403(11) 1 d . . P
C59A C 0.1939(7) 0.0873(5) 0.3673(4) 0.0424(16) Uani 0.403(11) 1 d . . P
H59A H 0.1892 0.0297 0.3945 0.051 Uiso 0.403(11) 1 calc R U P
C60A C 0.1120(3) 0.1120(3) 0.26816(18) 0.0617(12) Uani 0.403(11) 1 d . . P
H60A H 0.0547 0.0763 0.2265 0.074 Uiso 0.403(11) 1 calc R U P
S61A S 0.1637(5) 0.2232(4) 0.2639(3) 0.0779(19) Uani 0.403(11) 1 d . . P
C62A C 0.2645(7) 0.2350(5) 0.3541(4) 0.0485(17) Uani 0.403(11) 1 d . . P
H62A H 0.3151 0.2885 0.3696 0.058 Uiso 0.403(11) 1 calc R U P
C58B C 0.2706(6) 0.1588(4) 0.4075(4) 0.0320(12) Uani 0.597(11) 1 d . . P
C59B C 0.1939(7) 0.0873(5) 0.3673(4) 0.0424(16) Uani 0.597(11) 1 d . . P
H59B H 0.1892 0.0297 0.3945 0.051 Uiso 0.597(11) 1 calc R U P
S60B S 0.1120(3) 0.1120(3) 0.26816(18) 0.0617(12) Uani 0.597(11) 1 d . . P
C61B C 0.1637(5) 0.2232(4) 0.2639(3) 0.0779(19) Uani 0.597(11) 1 d . . P
H61B H 0.1380 0.2668 0.2186 0.093 Uiso 0.597(11) 1 calc R U P
C62B C 0.2645(7) 0.2350(5) 0.3541(4) 0.0485(17) Uani 0.597(11) 1 d . . P
H62B H 0.3151 0.2885 0.3696 0.058 Uiso 0.597(11) 1 calc R U P
C63 C 0.3623(5) 0.1926(4) 0.5736(3) 0.0243(11) Uani 1 1 d . . .
C64 C 0.2731(6) 0.2614(4) 0.5990(4) 0.0291(12) Uani 1 1 d . . .
C65 C 0.1625(6) 0.2914(4) 0.5395(4) 0.0345(13) Uani 1 1 d . . .
H65 H 0.1466 0.2681 0.4809 0.041 Uiso 1 1 calc R U .
C66 C 0.0765(6) 0.3538(4) 0.5642(5) 0.0396(14) Uani 1 1 d . . .
H66 H 0.0023 0.3736 0.5229 0.048 Uiso 1 1 calc R U .
C67 C 0.0990(7) 0.3880(4) 0.6501(5) 0.0417(15) Uani 1 1 d . . .
H67 H 0.0399 0.4308 0.6678 0.050 Uiso 1 1 calc R U .
C68 C 0.2065(6) 0.3594(4) 0.7086(4) 0.0370(14) Uani 1 1 d . . .
H68 H 0.2206 0.3833 0.7668 0.044 Uiso 1 1 calc R U .
C69 C 0.2966(6) 0.2964(4) 0.6862(4) 0.0315(12) Uani 1 1 d . . .
C70 C 0.4097(6) 0.2653(4) 0.7529(4) 0.0310(12) Uani 1 1 d . . .
C71 C 0.4353(7) 0.2976(5) 0.8395(4) 0.0447(16) Uani 1 1 d . . .
H71 H 0.3806 0.3433 0.8575 0.054 Uiso 1 1 calc R U .
C72 C 0.5408(8) 0.2631(6) 0.8998(4) 0.0511(19) Uani 1 1 d . . .
H72 H 0.5560 0.2860 0.9585 0.061 Uiso 1 1 calc R U .
C73 C 0.6226(7) 0.1981(5) 0.8781(4) 0.0418(16) Uani 1 1 d . . .
H73 H 0.6939 0.1769 0.9210 0.050 Uiso 1 1 calc R U .
C74 C 0.6018(6) 0.1619(4) 0.7914(3) 0.0313(13) Uani 1 1 d . . .
C75 C 0.4934(5) 0.1970(4) 0.7291(3) 0.0272(11) Uani 1 1 d . . .
C76 C 0.4720(5) 0.1609(4) 0.6421(3) 0.0250(11) Uani 1 1 d . . .
C77 C 0.5514(5) 0.0944(3) 0.6169(3) 0.0240(10) Uani 1 1 d . . .
C78 C 0.6577(5) 0.0568(4) 0.6769(3) 0.0282(11) Uani 1 1 d . . .
C79 C 0.7481(6) -0.0132(4) 0.6649(4) 0.0363(14) Uani 1 1 d . . .
H79 H 0.7482 -0.0438 0.6106 0.044 Uiso 1 1 calc R U .
C80 C 0.8340(7) -0.0311(4) 0.7406(5) 0.0437(16) Uani 1 1 d . . .
H80 H 0.9006 -0.0762 0.7450 0.052 Uiso 1 1 calc R U .
C81 C 0.6798(6) 0.0927(4) 0.7630(3) 0.0317(13) Uani 1 1 d . . .

loop_
_atom_site_aniso_label
_atom_site_aniso_U_11
_atom_site_aniso_U_22
_atom_site_aniso_U_33
_atom_site_aniso_U_23
_atom_site_aniso_U_13
_atom_site_aniso_U_12
P1 0.0250(7) 0.0439(8) 0.0267(7) -0.0146(6) -0.0038(6) 0.0017(6)
S1 0.0476(11) 0.0509(11) 0.0798(14) -0.0359(10) -0.0134(10) -0.0038(8)
S2 0.0272(7) 0.0329(7) 0.0347(7) 0.0043(6) -0.0022(6) 0.0036(5)
C1 0.027(3) 0.072(5) 0.021(3) -0.012(3) -0.001(2) 0.008(3)
C2 0.050(4) 0.110(7) 0.029(3) -0.018(4) 0.001(3) 0.035(5)
C3 0.054(6) 0.179(13) 0.029(4) -0.007(6) 0.007(4) 0.044(7)
C4 0.032(4) 0.217(15) 0.022(3) 0.013(6) 0.008(3) 0.029(7)
C5 0.044(5) 0.149(9) 0.026(3) 0.019(5) 0.003(3) -0.005(5)
C6 0.028(3) 0.097(6) 0.023(3) 0.006(3) -0.001(2) 0.003(4)
C7 0.021(3) 0.040(3) 0.025(3) -0.005(2) 0.000(2) -0.002(2)
C8A 0.025(3) 0.061(4) 0.033(3) 0.005(3) 0.002(2) 0.001(3)
C9A 0.041(4) 0.074(5) 0.031(3) -0.014(3) -0.006(3) 0.009(3)
C10A 0.048(2) 0.153(5) 0.056(2) 0.003(3) 0.0020(16) 0.004(2)
S11A 0.051(2) 0.090(3) 0.0526(19) 0.0238(18) 0.0030(14) -0.0060(18)
C12A 0.054(5) 0.080(6) 0.061(5) 0.022(4) 0.004(4) -0.012(4)
C8B 0.025(3) 0.061(4) 0.033(3) 0.005(3) 0.002(2) 0.001(3)
C9B 0.041(4) 0.074(5) 0.031(3) -0.014(3) -0.006(3) 0.009(3)
S10B 0.048(2) 0.153(5) 0.056(2) 0.003(3) 0.0020(16) 0.004(2)
C11B 0.051(2) 0.090(3) 0.0526(19) 0.0238(18) 0.0030(14) -0.0060(18)
C12B 0.054(5) 0.080(6) 0.061(5) 0.022(4) 0.004(4) -0.012(4)
C13 0.021(3) 0.032(3) 0.023(3) 0.001(2) 0.003(2) -0.004(2)
C14 0.022(2) 0.026(3) 0.030(3) 0.002(2) 0.003(2) -0.003(2)
C15 0.032(3) 0.042(4) 0.043(4) 0.004(3) -0.003(3) 0.001(3)
C16 0.024(3) 0.044(4) 0.056(4) 0.011(3) -0.007(3) 0.007(3)
C17 0.034(3) 0.028(3) 0.071(5) 0.004(3) 0.011(3) 0.006(3)
C18 0.032(3) 0.027(3) 0.045(3) -0.006(2) 0.006(3) 0.001(2)
C19 0.027(3) 0.019(3) 0.034(3) 0.000(2) 0.006(2) -0.003(2)
C20 0.026(3) 0.023(2) 0.028(3) -0.002(2) 0.006(2) -0.003(2)
C21 0.040(3) 0.030(3) 0.035(3) -0.010(2) 0.007(3) 0.001(2)
C22 0.042(3) 0.035(3) 0.025(3) -0.005(2) 0.000(2) -0.004(3)
C23 0.033(3) 0.031(3) 0.020(2) 0.001(2) -0.001(2) 0.000(2)
C24 0.024(3) 0.022(2) 0.023(2) 0.000(2) 0.002(2) -0.005(2)
C25 0.023(3) 0.024(3) 0.020(2) -0.0031(18) 0.0026(19) -0.0033(19)
C26 0.022(3) 0.024(2) 0.022(2) -0.0018(19) 0.002(2) -0.0051(19)
C27 0.021(2) 0.027(3) 0.022(2) -0.0026(19) 0.0006(19) -0.004(2)
C28 0.024(3) 0.026(3) 0.028(3) 0.000(2) 0.006(2) -0.002(2)
C29 0.037(3) 0.032(3) 0.041(3) -0.008(2) 0.008(3) 0.005(3)
C30 0.037(3) 0.035(3) 0.048(4) -0.002(3) 0.007(3) 0.006(3)
C31 0.023(3) 0.023(3) 0.025(2) 0.001(2) 0.001(2) -0.001(2)
P11 0.0263(7) 0.0221(6) 0.0207(6) 0.0000(5) -0.0028(5) -0.0012(5)
S21 0.0459(9) 0.0241(7) 0.0457(9) -0.0037(6) -0.0041(7) -0.0079(6)
S22 0.0387(9) 0.0489(9) 0.0334(8) 0.0153(7) -0.0123(7) -0.0072(7)
C51 0.027(3) 0.026(3) 0.018(2) 0.0011(19) -0.004(2) 0.002(2)
C52 0.038(3) 0.032(3) 0.026(3) -0.003(2) 0.002(2) 0.005(3)
C53 0.039(4) 0.051(4) 0.029(3) -0.001(3) 0.011(3) 0.010(3)
C54 0.042(4) 0.049(4) 0.034(3) 0.014(3) 0.013(3) 0.004(3)
C55 0.037(3) 0.032(3) 0.035(3) 0.011(2) 0.004(2) -0.001(2)
C56 0.031(3) 0.030(3) 0.025(3) -0.002(2) 0.000(2) 0.004(2)
C57 0.024(3) 0.027(2) 0.022(2) 0.003(2) 0.000(2) -0.004(2)
C58A 0.027(3) 0.045(3) 0.023(3) 0.002(2) 0.001(2) 0.007(2)
C59A 0.035(3) 0.060(4) 0.029(3) -0.009(3) -0.004(3) 0.004(3)
C60A 0.0429(17) 0.095(2) 0.0417(15) -0.0130(14) -0.0085(12) 0.0188(15)
S61A 0.073(3) 0.113(4) 0.048(2) 0.014(2) 0.0102(19) 0.033(3)
C62A 0.051(4) 0.054(4) 0.042(4) 0.009(3) 0.012(3) 0.014(3)
C58B 0.027(3) 0.045(3) 0.023(3) 0.002(2) 0.001(2) 0.007(2)
C59B 0.035(3) 0.060(4) 0.029(3) -0.009(3) -0.004(3) 0.004(3)
S60B 0.0429(17) 0.095(2) 0.0417(15) -0.0130(14) -0.0085(12) 0.0188(15)
C61B 0.073(3) 0.113(4) 0.048(2) 0.014(2) 0.0102(19) 0.033(3)
C62B 0.051(4) 0.054(4) 0.042(4) 0.009(3) 0.012(3) 0.014(3)
C63 0.023(3) 0.028(3) 0.021(2) 0.0060(19) 0.001(2) -0.002(2)
C64 0.033(3) 0.025(3) 0.031(3) 0.000(2) 0.011(2) -0.005(2)
C65 0.035(3) 0.035(3) 0.033(3) 0.005(2) 0.007(2) -0.002(3)
C66 0.034(3) 0.033(3) 0.052(4) 0.009(3) 0.008(3) 0.004(3)
C67 0.036(3) 0.028(3) 0.065(4) -0.003(3) 0.021(3) -0.003(3)
C68 0.040(3) 0.029(3) 0.046(4) -0.009(3) 0.019(3) -0.011(3)
C69 0.036(3) 0.027(3) 0.035(3) -0.001(2) 0.016(2) -0.006(2)
C70 0.031(3) 0.034(3) 0.030(3) -0.006(2) 0.010(2) -0.014(2)
C71 0.050(4) 0.052(4) 0.034(3) -0.011(3) 0.013(3) -0.009(3)
C72 0.056(4) 0.074(5) 0.025(3) -0.014(3) 0.012(3) -0.018(4)
C73 0.042(4) 0.062(4) 0.021(3) -0.004(3) 0.002(3) -0.015(3)
C74 0.032(3) 0.043(3) 0.017(2) 0.008(2) 0.000(2) -0.013(3)
C75 0.027(3) 0.032(3) 0.021(2) 0.000(2) 0.001(2) -0.010(2)
C76 0.024(3) 0.030(3) 0.020(2) 0.003(2) 0.001(2) -0.008(2)
C77 0.030(3) 0.021(2) 0.019(2) 0.0024(18) 0.000(2) -0.007(2)
C78 0.028(3) 0.025(3) 0.029(3) 0.008(2) -0.002(2) -0.005(2)
C79 0.032(3) 0.030(3) 0.043(4) 0.004(3) -0.005(3) 0.001(2)
C80 0.040(4) 0.032(3) 0.052(4) 0.015(3) -0.010(3) -0.003(3)
C81 0.028(3) 0.041(3) 0.021(3) 0.009(2) -0.009(2) -0.008(2)

loop_
_atom_type_symbol
_atom_type_description
_atom_type_scat_dispersion_real
_atom_type_scat_dispersion_imag
_atom_type_scat_source
C C 0.0033 0.0016 'International Tables Vol C Tables 4.2.6.8 and 6.1.1.4'
H H 0.0000 0.0000 'International Tables Vol C Tables 4.2.6.8 and 6.1.1.4'
P P 0.1023 0.0942 'International Tables Vol C Tables 4.2.6.8 and 6.1.1.4'
S S 0.1246 0.1234 'International Tables Vol C Tables 4.2.6.8 and 6.1.1.4'

loop_
_geom_angle_atom_site_label_1
_geom_angle_atom_site_label_2
_geom_angle_atom_site_label_3
_geom_angle
C27 P1 C1 107.2(3)
C27 P1 C7 93.3(2)
C1 P1 C7 108.7(3)
C27 P1 S1 115.1(2)
C1 P1 S1 112.9(3)
C7 P1 S1 117.8(2)
C30 S2 C31 91.2(3)
C6 C1 C2 120.7(7)
C6 C1 P1 120.8(5)
C2 C1 P1 118.5(7)
C3 C2 C1 121.2(11)
C3 C2 H2 119.4
C1 C2 H2 119.4
C2 C3 C4 117.7(10)
C2 C3 H3 121.1
C4 C3 H3 121.1
C5 C4 C3 123.0(9)
C5 C4 H4 118.5
C3 C4 H4 118.5
C4 C5 C6 118.1(11)
C4 C5 H5 120.9
C6 C5 H5 120.9
C1 C6 C5 119.3(8)
C1 C6 H6 120.4
C5 C6 H6 120.4
C13 C7 C8B 131.2(6)
C13 C7 P1 108.3(4)
C8B C7 P1 120.5(4)
C8A C7 P1 120.5(4)
C9A C8A C12A 108.9(6)
C9A C8A C7 125.0(6)
C12A C8A C7 125.8(7)
C8A C9A C10A 115.3(7)
C8A C9A H9A 122.3
C10A C9A H9A 122.3
C9A C10A S11A 102.5(4)
C9A C10A H10A 128.8
S11A C10A H10A 128.8
C10A S11A C12A 101.1(4)
C8A C12A S11A 112.2(7)
C8A C12A H12A 123.9
S11A C12A H12A 123.9
C9B C8B C12B 108.9(6)
C9B C8B C7 125.0(6)
C12B C8B C7 125.8(7)
C8B C9B S10B 115.3(7)
C8B C9B H9B 122.3
S10B C9B H9B 122.3
C9B S10B C11B 102.5(4)
S10B C11B C12B 101.1(4)
S10B C11B H11B 129.5
C12B C11B H11B 129.5
C8B C12B C11B 112.2(7)
C8B C12B H12B 123.9
C11B C12B H12B 123.9
C7 C13 C26 114.0(5)
C7 C13 C14 128.5(5)
C26 C13 C14 117.5(4)
C15 C14 C19 118.3(5)
C15 C14 C13 122.1(5)
C19 C14 C13 119.4(5)
C16 C15 C14 121.4(6)
C16 C15 H15 119.3
C14 C15 H15 119.3
C17 C16 C15 119.9(6)
C17 C16 H16 120.1
C15 C16 H16 120.1
C16 C17 C18 120.4(6)
C16 C17 H17 119.8
C18 C17 H17 119.8
C17 C18 C19 121.8(6)
C17 C18 H18 119.1
C19 C18 H18 119.1
C18 C19 C14 118.1(5)
C18 C19 C20 120.4(5)
C14 C19 C20 121.5(5)
C21 C20 C25 117.5(5)
C21 C20 C19 123.5(5)
C25 C20 C19 118.9(4)
C20 C21 C22 121.8(6)
C20 C21 H21 119.1
C22 C21 H21 119.1
C23 C22 C21 120.9(5)
C23 C22 H22 119.6
C21 C22 H22 119.6
C22 C23 C24 120.0(5)
C22 C23 H23 120.0
C24 C23 H23 120.0
C23 C24 C25 118.8(5)
C23 C24 C31 123.5(5)
C25 C24 C31 117.7(4)
C26 C25 C20 120.2(5)
C26 C25 C24 118.8(5)
C20 C25 C24 121.0(5)
C27 C26 C25 122.1(5)
C27 C26 C13 115.7(4)
C25 C26 C13 122.3(5)
C26 C27 C28 121.1(5)
C26 C27 P1 108.5(4)
C28 C27 P1 130.4(4)
C27 C28 C31 117.6(5)
C27 C28 C29 131.0(5)
C31 C28 C29 111.4(5)
C30 C29 C28 112.7(6)
C30 C29 H29 123.6
C28 C29 H29 123.6
C29 C30 S2 113.1(5)
C29 C30 H30 123.4
S2 C30 H30 123.4
C28 C31 C24 122.6(5)
C28 C31 S2 111.5(4)
C24 C31 S2 125.8(4)
C77 P11 C51 106.5(2)
C77 P11 C57 93.0(2)
C51 P11 C57 105.0(2)
C77 P11 S21 116.49(18)
C51 P11 S21 114.16(19)
C57 P11 S21 119.06(19)
C80 S22 C81 91.5(3)
C56 C51 C52 119.7(5)
C56 C51 P11 118.9(4)
C52 C51 P11 121.3(4)
C51 C52 C53 119.3(6)
C51 C52 H52 120.3
C53 C52 H52 120.3
C54 C53 C52 120.5(6)
C54 C53 H53 119.7
C52 C53 H53 119.7
C53 C54 C55 120.1(6)
C53 C54 H54 120.0
C55 C54 H54 120.0
C54 C55 C56 120.0(6)
C54 C55 H55 120.0
C56 C55 H55 120.0
C55 C56 C51 120.3(6)
C55 C56 H56 119.8
C51 C56 H56 119.8
C63 C57 C58B 132.5(5)
C63 C57 P11 109.7(4)
C58B C57 P11 117.7(4)
C62A C58A C59A 112.7(6)
C58A C59A C60A 113.7(5)
C58A C59A H59A 123.1
C60A C59A H59A 123.1
C59A C60A S61A 97.6(3)
C59A C60A H60A 131.2
S61A C60A H60A 131.2
C62A S61A C60A 103.3(4)
C58A C62A S61A 112.5(6)
C58A C62A H62A 123.8
S61A C62A H62A 123.8
C62B C58B C59B 112.7(6)
C62B C58B C57 125.2(6)
C59B C58B C57 121.9(6)
C58B C59B S60B 113.7(5)
C58B C59B H59B 123.1
S60B C59B H59B 123.1
C59B S60B C61B 97.6(3)
C62B C61B S60B 103.3(4)
C62B C61B H61B 128.4
S60B C61B H61B 128.4
C58B C62B C61B 112.5(6)
C58B C62B H62B 123.8
C61B C62B H62B 123.8
C57 C63 C64 129.5(5)
C57 C63 C76 112.7(5)
C64 C63 C76 117.7(5)
C65 C64 C69 119.2(6)
C65 C64 C63 121.3(5)
C69 C64 C63 119.5(5)
C66 C65 C64 121.3(6)
C66 C65 H65 119.4
C64 C65 H65 119.4
C65 C66 C67 119.7(6)
C65 C66 H66 120.2
C67 C66 H66 120.2
C68 C67 C66 119.6(6)
C68 C67 H67 120.2
C66 C67 H67 120.2
C67 C68 C69 122.6(6)
C67 C68 H68 118.7
C69 C68 H68 118.7
C68 C69 C64 117.7(6)
C68 C69 C70 120.7(5)
C64 C69 C70 121.6(5)
C71 C70 C75 117.9(6)
C71 C70 C69 123.2(6)
C75 C70 C69 118.8(5)
C72 C71 C70 120.2(7)
C72 C71 H71 119.9
C70 C71 H71 119.9
C73 C72 C71 122.7(6)
C73 C72 H72 118.7
C71 C72 H72 118.7
C72 C73 C74 120.0(6)
C72 C73 H73 120.0
C74 C73 H73 120.0
C81 C74 C73 124.2(6)
C81 C74 C75 118.1(5)
C73 C74 C75 117.7(6)
C70 C75 C76 120.6(5)
C70 C75 C74 121.5(5)
C76 C75 C74 117.9(5)
C77 C76 C75 122.0(5)
C77 C76 C63 116.3(5)
C75 C76 C63 121.7(5)
C76 C77 C78 121.7(5)
C76 C77 P11 108.3(4)
C78 C77 P11 129.9(4)
C81 C78 C77 116.5(5)
C81 C78 C79 113.1(5)
C77 C78 C79 130.4(5)
C80 C79 C78 111.9(6)
C80 C79 H79 124.1
C78 C79 H79 124.1
C79 C80 S22 113.1(5)
C79 C80 H80 123.4
S22 C80 H80 123.4
C78 C81 C74 123.7(5)
C78 C81 S22 110.3(5)
C74 C81 S22 125.9(4)

loop_
_geom_bond_atom_site_label_1
_geom_bond_atom_site_label_2
_geom_bond_distance
P1 C27 1.790(5)
P1 C1 1.812(7)
P1 C7 1.820(6)
P1 S1 1.952(2)
S2 C30 1.719(7)
S2 C31 1.725(5)
C1 C6 1.375(11)
C1 C2 1.397(10)
C2 C3 1.365(13)
C2 H2 0.9500
C3 C4 1.401(18)
C3 H3 0.9500
C4 C5 1.370(17)
C4 H4 0.9500
C5 C6 1.422(10)
C5 H5 0.9500
C6 H6 0.9500
C7 C13 1.378(7)
C7 C8B 1.463(8)
C7 C8A 1.463(8)
C8A C9A 1.387(10)
C8A C12A 1.396(11)
C9A C10A 1.588(8)
C9A H9A 0.9500
C10A S11A 1.600(7)
C10A H10A 0.9500
S11A C12A 1.667(9)
C12A H12A 0.9500
C8B C9B 1.387(10)
C8B C12B 1.396(11)
C9B S10B 1.588(8)
C9B H9B 0.9500
S10B C11B 1.600(7)
C11B C12B 1.667(9)
C11B H11B 0.9500
C12B H12B 0.9500
C13 C26 1.469(7)
C13 C14 1.474(8)
C14 C15 1.411(8)
C14 C19 1.414(7)
C15 C16 1.370(9)
C15 H15 0.9500
C16 C17 1.369(10)
C16 H16 0.9500
C17 C18 1.368(9)
C17 H17 0.9500
C18 C19 1.399(8)
C18 H18 0.9500
C19 C20 1.483(8)
C20 C21 1.377(8)
C20 C25 1.418(7)
C21 C22 1.409(9)
C21 H21 0.9500
C22 C23 1.359(9)
C22 H22 0.9500
C23 C24 1.410(7)
C23 H23 0.9500
C24 C25 1.423(7)
C24 C31 1.429(7)
C25 C26 1.414(7)
C26 C27 1.374(7)
C27 C28 1.406(7)
C28 C31 1.407(7)
C28 C29 1.424(8)
C29 C30 1.356(9)
C29 H29 0.9500
C30 H30 0.9500
P11 C77 1.789(5)
P11 C51 1.818(6)
P11 C57 1.819(6)
P11 S21 1.9543(19)
S22 C80 1.731(8)
S22 C81 1.733(6)
C51 C56 1.389(8)
C51 C52 1.389(8)
C52 C53 1.397(9)
C52 H52 0.9500
C53 C54 1.375(10)
C53 H53 0.9500
C54 C55 1.381(9)
C54 H54 0.9500
C55 C56 1.385(8)
C55 H55 0.9500
C56 H56 0.9500
C57 C63 1.370(7)
C57 C58B 1.484(7)
C58A C62A 1.386(9)
C58A C59A 1.393(9)
C59A C60A 1.648(7)
C59A H59A 0.9500
C60A S61A 1.726(7)
C60A H60A 0.9500
S61A C62A 1.590(8)
C62A H62A 0.9500
C58B C62B 1.386(9)
C58B C59B 1.393(9)
C59B S60B 1.648(7)
C59B H59B 0.9500
S60B C61B 1.726(7)
C61B C62B 1.590(8)
C61B H61B 0.9500
C62B H62B 0.9500
C63 C64 1.467(8)
C63 C76 1.479(7)
C64 C65 1.403(8)
C64 C69 1.417(8)
C65 C66 1.377(9)
C65 H65 0.9500
C66 C67 1.395(10)
C66 H66 0.9500
C67 C68 1.365(10)
C67 H67 0.9500
C68 C69 1.399(8)
C68 H68 0.9500
C69 C70 1.484(9)
C70 C71 1.397(8)
C70 C75 1.414(8)
C71 C72 1.396(11)
C71 H71 0.9500
C72 C73 1.355(11)
C72 H72 0.9500
C73 C74 1.417(8)
C73 H73 0.9500
C74 C81 1.415(9)
C74 C75 1.434(8)
C75 C76 1.421(7)
C76 C77 1.376(8)
C77 C78 1.415(7)
C78 C81 1.406(8)
C78 C79 1.424(9)
C79 C80 1.358(9)
C79 H79 0.9500
C80 H80 0.9500

loop_
_geom_torsion_atom_site_label_1
_geom_torsion_atom_site_label_2
_geom_torsion_atom_site_label_3
_geom_torsion_atom_site_label_4
_geom_torsion
C27 P1 C1 C6 70.6(6)
C7 P1 C1 C6 -29.0(6)
S1 P1 C1 C6 -161.6(4)
C27 P1 C1 C2 -106.2(5)
C7 P1 C1 C2 154.1(5)
S1 P1 C1 C2 21.5(6)
C6 C1 C2 C3 -0.9(10)
P1 C1 C2 C3 176.0(6)
C1 C2 C3 C4 0.0(12)
C2 C3 C4 C5 1.0(14)
C3 C4 C5 C6 -1.1(12)
C2 C1 C6 C5 0.7(9)
P1 C1 C6 C5 -176.1(5)
C4 C5 C6 C1 0.2(10)
C27 P1 C7 C13 5.2(4)
C1 P1 C7 C13 114.6(4)
S1 P1 C7 C13 -115.5(4)
C27 P1 C7 C8B -176.5(5)
C1 P1 C7 C8B -67.1(5)
S1 P1 C7 C8B 62.9(5)
C1 P1 C7 C8A -67.1(5)
S1 P1 C7 C8A 62.9(5)
P1 C7 C8A C9A -51.1(8)
P1 C7 C8A C12A 122.0(7)
C12A C8A C9A C10A 3.0(9)
C7 C8A C9A C10A 177.2(5)
C8A C9A C10A S11A -2.1(7)
C9A C10A S11A C12A 0.4(5)
C9A C8A C12A S11A -2.6(9)
C7 C8A C12A S11A -176.7(5)
C10A S11A C12A C8A 1.2(7)
C13 C7 C8B C9B 126.8(8)
P1 C7 C8B C9B -51.1(8)
C13 C7 C8B C12B -60.1(10)
P1 C7 C8B C12B 122.0(7)
C12B C8B C9B S10B 3.0(9)
C7 C8B C9B S10B 177.2(5)
C8B C9B S10B C11B -2.1(7)
C9B S10B C11B C12B 0.4(5)
C9B C8B C12B C11B -2.6(9)
C7 C8B C12B C11B -176.7(5)
S10B C11B C12B C8B 1.2(7)
C8B C7 C13 C26 176.6(6)
P1 C7 C13 C26 -5.3(6)
C8B C7 C13 C14 -5.2(10)
P1 C7 C13 C14 172.9(4)
C7 C13 C14 C15 -5.2(9)
C26 C13 C14 C15 173.0(5)
C7 C13 C14 C19 -179.9(5)
C26 C13 C14 C19 -1.7(7)
C19 C14 C15 C16 -3.7(9)
C13 C14 C15 C16 -178.5(6)
C14 C15 C16 C17 2.4(10)
C15 C16 C17 C18 0.4(10)
C16 C17 C18 C19 -1.9(10)
C17 C18 C19 C14 0.5(8)
C17 C18 C19 C20 -179.9(5)
C15 C14 C19 C18 2.2(8)
C13 C14 C19 C18 177.1(5)
C15 C14 C19 C20 -177.4(5)
C13 C14 C19 C20 -2.5(7)
C18 C19 C20 C21 2.3(8)
C14 C19 C20 C21 -178.1(5)
C18 C19 C20 C25 -174.8(5)
C14 C19 C20 C25 4.8(7)
C25 C20 C21 C22 -0.6(8)
C19 C20 C21 C22 -177.7(5)
C20 C21 C22 C23 -0.3(9)
C21 C22 C23 C24 1.3(9)
C22 C23 C24 C25 -1.4(8)
C22 C23 C24 C31 177.7(5)
C21 C20 C25 C26 180.0(5)
C19 C20 C25 C26 -2.7(7)
C21 C20 C25 C24 0.4(8)
C19 C20 C25 C24 177.7(5)
C23 C24 C25 C26 -179.0(5)
C31 C24 C25 C26 1.8(7)
C23 C24 C25 C20 0.6(7)
C31 C24 C25 C20 -178.6(5)
C20 C25 C26 C27 178.0(5)
C24 C25 C26 C27 -2.4(8)
C20 C25 C26 C13 -1.6(8)
C24 C25 C26 C13 178.0(5)
C7 C13 C26 C27 2.7(7)
C14 C13 C26 C27 -175.7(5)
C7 C13 C26 C25 -177.7(5)
C14 C13 C26 C25 3.8(7)
C25 C26 C27 C28 0.2(8)
C13 C26 C27 C28 179.8(5)
C25 C26 C27 P1 -178.1(4)
C13 C26 C27 P1 1.5(6)
C1 P1 C27 C26 -114.5(4)
C7 P1 C27 C26 -3.8(4)
S1 P1 C27 C26 119.0(3)
C1 P1 C27 C28 67.3(6)
C7 P1 C27 C28 178.1(5)
S1 P1 C27 C28 -59.1(5)
C26 C27 C28 C31 2.4(8)
P1 C27 C28 C31 -179.6(4)
C26 C27 C28 C29 -175.7(6)
P1 C27 C28 C29 2.3(9)
C27 C28 C29 C30 178.9(6)
C31 C28 C29 C30 0.7(8)
C28 C29 C30 S2 0.0(7)
C31 S2 C30 C29 -0.5(5)
C27 C28 C31 C24 -3.0(8)
C29 C28 C31 C24 175.5(5)
C27 C28 C31 S2 -179.6(4)
C29 C28 C31 S2 -1.1(6)
C23 C24 C31 C28 -178.2(5)
C25 C24 C31 C28 0.9(7)
C23 C24 C31 S2 -2.1(8)
C25 C24 C31 S2 176.9(4)
C30 S2 C31 C28 0.9(4)
C30 S2 C31 C24 -175.5(5)
C77 P11 C51 C56 -60.8(5)
C57 P11 C51 C56 37.0(5)
S21 P11 C51 C56 169.2(4)
C77 P11 C51 C52 115.9(5)
C57 P11 C51 C52 -146.3(4)
S21 P11 C51 C52 -14.1(5)
C56 C51 C52 C53 0.4(8)
P11 C51 C52 C53 -176.3(4)
C51 C52 C53 C54 0.7(9)
C52 C53 C54 C55 -1.3(10)
C53 C54 C55 C56 0.7(9)
C54 C55 C56 C51 0.5(9)
C52 C51 C56 C55 -1.0(8)
P11 C51 C56 C55 175.8(4)
C77 P11 C57 C63 1.4(4)
C51 P11 C57 C63 -106.6(4)
S21 P11 C57 C63 124.1(3)
C77 P11 C57 C58B 177.8(4)
C51 P11 C57 C58B 69.8(5)
S21 P11 C57 C58B -59.5(5)
C62A C58A C59A C60A -1.7(8)
C58A C59A C60A S61A -1.1(6)
C59A C60A S61A C62A 3.1(4)
C59A C58A C62A S61A 4.1(8)
C60A S61A C62A C58A -4.5(6)
C63 C57 C58B C62B 64.6(9)
P11 C57 C58B C62B -110.8(6)
C63 C57 C58B C59B -121.2(7)
P11 C57 C58B C59B 63.3(7)
C62B C58B C59B S60B -1.7(8)
C57 C58B C59B S60B -176.5(5)
C58B C59B S60B C61B -1.1(6)
C59B S60B C61B C62B 3.1(4)
C59B C58B C62B C61B 4.1(8)
C57 C58B C62B C61B 178.7(5)
S60B C61B C62B C58B -4.5(6)
C58B C57 C63 C64 6.0(10)
P11 C57 C63 C64 -178.3(4)
C58B C57 C63 C76 -177.1(6)
P11 C57 C63 C76 -1.4(6)
C57 C63 C64 C65 0.3(9)
C76 C63 C64 C65 -176.4(5)
C57 C63 C64 C69 178.5(5)
C76 C63 C64 C69 1.8(7)
C69 C64 C65 C66 -0.2(8)
C63 C64 C65 C66 178.0(5)
C64 C65 C66 C67 -0.3(9)
C65 C66 C67 C68 0.4(9)
C66 C67 C68 C69 -0.1(9)
C67 C68 C69 C64 -0.3(8)
C67 C68 C69 C70 -178.0(5)
C65 C64 C69 C68 0.5(8)
C63 C64 C69 C68 -177.8(5)
C65 C64 C69 C70 178.2(5)
C63 C64 C69 C70 -0.1(8)
C68 C69 C70 C71 -1.7(8)
C64 C69 C70 C71 -179.3(6)
C68 C69 C70 C75 175.8(5)
C64 C69 C70 C75 -1.8(8)
C75 C70 C71 C72 0.2(9)
C69 C70 C71 C72 177.8(6)
C70 C71 C72 C73 0.2(11)
C71 C72 C73 C74 -0.6(11)
C72 C73 C74 C81 -178.5(6)
C72 C73 C74 C75 0.5(9)
C71 C70 C75 C76 179.6(5)
C69 C70 C75 C76 1.9(8)
C71 C70 C75 C74 -0.3(8)
C69 C70 C75 C74 -177.9(5)
C81 C74 C75 C70 179.0(5)
C73 C74 C75 C70 -0.1(8)
C81 C74 C75 C76 -0.8(7)
C73 C74 C75 C76 -179.9(5)
C70 C75 C76 C77 -179.8(5)
C74 C75 C76 C77 0.0(8)
C70 C75 C76 C63 -0.2(8)
C74 C75 C76 C63 179.7(5)
C57 C63 C76 C77 0.7(7)
C64 C63 C76 C77 178.0(5)
C57 C63 C76 C75 -178.9(5)
C64 C63 C76 C75 -1.7(7)
C75 C76 C77 C78 1.2(8)
C63 C76 C77 C78 -178.5(5)
C75 C76 C77 P11 -180.0(4)
C63 C76 C77 P11 0.4(6)
C51 P11 C77 C76 105.6(4)
C57 P11 C77 C76 -1.0(4)
S21 P11 C77 C76 -125.7(3)
C51 P11 C77 C78 -75.7(5)
C57 P11 C77 C78 177.7(5)
S21 P11 C77 C78 53.0(5)
C76 C77 C78 C81 -1.5(8)
P11 C77 C78 C81 180.0(4)
C76 C77 C78 C79 178.1(6)
P11 C77 C78 C79 -0.5(9)
C81 C78 C79 C80 1.4(7)
C77 C78 C79 C80 -178.2(6)
C78 C79 C80 S22 -0.7(7)
C81 S22 C80 C79 -0.1(5)
C77 C78 C81 C74 0.6(8)
C79 C78 C81 C74 -179.0(5)
C77 C78 C81 S22 178.2(4)
C79 C78 C81 S22 -1.5(6)
C73 C74 C81 C78 179.6(6)
C75 C74 C81 C78 0.5(8)
C73 C74 C81 S22 2.4(8)
C75 C74 C81 S22 -176.7(4)
C80 S22 C81 C78 0.9(5)
C80 S22 C81 C74 178.4(5)
